data_2220609
loop_
_publ_author_name
'Li, Wenkuan'
'Yin, Handong'
'Wen, Liyuan'
'Wang, Daqi'

_publ_section_title
;
 Tris(<i>O</i>-cyclohexyl dithiocarbonato-\k<i>S</i>)antimony(III)
;
_journal_coeditor_code RZ2271
_journal_issue 1
_journal_name_full 'Acta Crystallographica Section E'
_journal_page_first m31
_journal_paper_doi 10.1107/S1600536808040804
_journal_volume 65
_journal_year 2009
_chemical_formula_iupac '[Sb (C7 H11 O S2)3]'
_chemical_formula_moiety 'C21 H32 O3 S6 Sb'
_chemical_formula_sum 'C21 H32 O3 S6 Sb'
_chemical_formula_weight 646.58
_chemical_name_systematic
;
Tris(<i>O</i>-cyclohexyl dithiocarbonato-\k<i>S</i>)antimony(III)
;
_space_group_IT_number 14
_symmetry_cell_setting monoclinic
_symmetry_space_group_name_Hall '-P 2yn'
_symmetry_space_group_name_H-M 'P 1 21/n 1'
_atom_sites_solution_hydrogens geom
_atom_sites_solution_primary direct
_atom_sites_solution_secondary difmap
_audit_creation_method SHELXL-97
_cell_angle_alpha 90.00
_cell_angle_beta 93.944(2)
_cell_angle_gamma 90.00
_cell_formula_units_Z 4
_cell_length_a 9.4187(12)
_cell_length_b 18.866(2)
_cell_length_c 15.8583(18)
_cell_measurement_reflns_used 3706
_cell_measurement_temperature 298(2)
_cell_measurement_theta_max 24.95
_cell_measurement_theta_min 2.514
_cell_volume 2811.2(6)
_computing_cell_refinement 'SAINT (Siemens, 1996)'
_computing_data_collection 'SMART (Siemens, 1996)'
_computing_data_reduction 'SAINT (Siemens, 1996)'
_computing_molecular_graphics 'SHELXTL (Sheldrick, 2008)'
_computing_publication_material 'SHELXTL (Sheldrick, 2008)'
_computing_structure_refinement 'SHELXL97 (Sheldrick, 2008)'
_computing_structure_solution 'SHELXS97 (Sheldrick, 2008)'
_diffrn_ambient_temperature 298(2)
_diffrn_measured_fraction_theta_full 0.998
_diffrn_measured_fraction_theta_max 0.998
_diffrn_measurement_device_type 'Bruker SMART CCD area-detector'
_diffrn_measurement_method '\f and \w'
_diffrn_radiation_monochromator graphite
_diffrn_radiation_source 'fine-focus sealed tube'
_diffrn_radiation_type MoK\a
_diffrn_radiation_wavelength 0.71073
_diffrn_reflns_av_R_equivalents 0.0710
_diffrn_reflns_av_sigmaI/netI 0.0652
_diffrn_reflns_limit_h_max 11
_diffrn_reflns_limit_h_min -11
_diffrn_reflns_limit_k_max 22
_diffrn_reflns_limit_k_min -15
_diffrn_reflns_limit_l_max 18
_diffrn_reflns_limit_l_min -16
_diffrn_reflns_number 14030
_diffrn_reflns_theta_full 25.01
_diffrn_reflns_theta_max 25.01
_diffrn_reflns_theta_min 1.68
_exptl_absorpt_coefficient_mu 1.447
_exptl_absorpt_correction_T_max 0.773
_exptl_absorpt_correction_T_min 0.664
_exptl_absorpt_correction_type multi-scan
_exptl_absorpt_process_details '(SADABS; Sheldrick, 1996)'
_exptl_crystal_colour yellow
_exptl_crystal_density_diffrn 1.528
_exptl_crystal_density_method 'not measured'
_exptl_crystal_description block
_exptl_crystal_F_000 1316
_exptl_crystal_size_max 0.30
_exptl_crystal_size_mid 0.25
_exptl_crystal_size_min 0.18
_refine_diff_density_max 0.864
_refine_diff_density_min -0.596
_refine_ls_extinction_method none
_refine_ls_goodness_of_fit_ref 1.000
_refine_ls_hydrogen_treatment constr
_refine_ls_matrix_type full
_refine_ls_number_parameters 280
_refine_ls_number_reflns 4946
_refine_ls_number_restraints 90
_refine_ls_restrained_S_all 1.026
_refine_ls_R_factor_all 0.0802
_refine_ls_R_factor_gt 0.0474
_refine_ls_shift/su_max 0.000
_refine_ls_shift/su_mean 0.000
_refine_ls_structure_factor_coef Fsqd
_refine_ls_weighting_details 'calc w=1/[\s^2^(Fo^2^)+(0.0583P)^2^] where P=(Fo^2^+2Fc^2^)/3'
_refine_ls_weighting_scheme calc
_refine_ls_wR_factor_gt 0.1101
_refine_ls_wR_factor_ref 0.1265
_reflns_number_gt 3183
_reflns_number_total 4946
_reflns_threshold_expression I>2\s(I)
_cod_data_source_file rz2271.cif
_cod_data_source_block I
_cod_depositor_comments
;
The following automatic conversions were performed:
'_symmetry_cell_setting' value 'Monoclinic' changed to 'monoclinic'
according to '/home/saulius/struct/CIF-dictionaries/cif_core.dic'
dictionary named 'cif_core.dic' version 2.4.1 from
2010-06-29.

'_geom_bond_publ_flag' value 'Y' changed to 'y' according to
'/home/saulius/struct/CIF-dictionaries/cif_core.dic' dictionary named
'cif_core.dic' version 2.4.1 from 2010-06-29 (9 times).

Automatic conversion script
Id: cif_fix_enum 1527 2010-12-29 10:47:43Z saulius 

The following automatic conversions were performed:

'_symmetry_cell_setting' value 'Monoclinic' changed to 'monoclinic'
according to /home/saulius/struct/CIF-dictionaries/cif_core.dic
dictionary named 'cif_core.dic' version 2.4.1 from
2010-06-29.

'_geom_bond_publ_flag' value 'Y' changed to 'y'
according to /home/saulius/struct/CIF-dictionaries/cif_core.dic
dictionary named 'cif_core.dic' version 2.4.1 from 2010-06-29 (9
times).

Automatic conversion script
Id: cif_fix_values 1715 2011-07-08 13:25:40Z adriana 
;
_cod_original_sg_symbol_H-M 'P 21/n'
_cod_database_code 2220609
_cod_database_fobs_code 2220609

loop_
_symmetry_equiv_pos_as_xyz
'x, y, z'
'-x+1/2, y+1/2, -z+1/2'
'-x, -y, -z'
'x-1/2, -y-1/2, z-1/2'

loop_
_atom_site_type_symbol
_atom_site_label
_atom_site_fract_x
_atom_site_fract_y
_atom_site_fract_z
_atom_site_U_iso_or_equiv
_atom_site_adp_type
_atom_site_calc_flag
_atom_site_refinement_flags
_atom_site_occupancy
_atom_site_disorder_assembly
_atom_site_disorder_group
Sb Sb1 0.23869(4) 0.14457(2) 0.75101(2) 0.04805(16) Uani d . 1 . .
O O1 0.2841(5) -0.0631(2) 0.6250(2) 0.0678(12) Uani d . 1 . .
O O2 0.6257(4) 0.2720(2) 0.7766(3) 0.0686(11) Uani d U 1 . .
O O3 -0.0197(4) 0.1350(3) 0.9707(2) 0.0710(13) Uani d . 1 . .
S S1 0.25550(19) 0.01168(9) 0.75366(9) 0.0625(5) Uani d . 1 . .
S S2 0.2947(2) 0.07274(9) 0.58338(10) 0.0703(5) Uani d . 1 . .
S S3 0.50432(16) 0.15233(7) 0.77844(10) 0.0522(4) Uani d . 1 . .
S S4 0.34846(18) 0.28996(8) 0.77444(12) 0.0685(5) Uani d . 1 . .
S S5 0.21960(15) 0.13712(9) 0.90767(9) 0.0551(4) Uani d . 1 . .
S S6 -0.05683(19) 0.14457(13) 0.80641(10) 0.0940(7) Uani d . 1 . .
C C1 0.2778(6) 0.0043(3) 0.6466(3) 0.0556(15) Uani d . 1 . .
C C2 0.2862(7) -0.0849(3) 0.5356(3) 0.0608(17) Uani d . 1 . .
H H2 0.3328 -0.0487 0.5028 0.073 Uiso calc R 1 . .
C C3 0.3659(7) -0.1531(4) 0.5347(4) 0.0683(19) Uani d . 1 . .
H H3A 0.3241 -0.1869 0.5718 0.082 Uiso calc R 1 . .
H H3B 0.4641 -0.1454 0.5552 0.082 Uiso calc R 1 . .
C C4 0.3606(7) -0.1822(4) 0.4458(4) 0.075(2) Uani d . 1 . .
H H4A 0.4093 -0.1499 0.4099 0.090 Uiso calc R 1 . .
H H4B 0.4096 -0.2274 0.4459 0.090 Uiso calc R 1 . .
C C5 0.2105(7) -0.1918(3) 0.4107(4) 0.0684(18) Uani d . 1 . .
H H5A 0.2105 -0.2078 0.3526 0.082 Uiso calc R 1 . .
H H5B 0.1653 -0.2281 0.4429 0.082 Uiso calc R 1 . .
C C6 0.1273(8) -0.1250(4) 0.4138(4) 0.088(2) Uani d . 1 . .
H H6A 0.0287 -0.1343 0.3952 0.106 Uiso calc R 1 . .
H H6B 0.1644 -0.0906 0.3755 0.106 Uiso calc R 1 . .
C C7 0.1347(8) -0.0944(4) 0.5030(4) 0.079(2) Uani d . 1 . .
H H7A 0.0861 -0.0491 0.5025 0.095 Uiso calc R 1 . .
H H7B 0.0870 -0.1261 0.5400 0.095 Uiso calc R 1 . .
C C8 0.4972(6) 0.2437(3) 0.7757(3) 0.0487(14) Uani d . 1 . .
C C9 0.6450(7) 0.3490(3) 0.7713(4) 0.0678(17) Uani d U 1 . .
H H9 0.5588 0.3726 0.7884 0.081 Uiso calc R 1 . .
C C10 0.7653(11) 0.3685(4) 0.8306(6) 0.119(3) Uani d U 1 . .
H H10A 0.8486 0.3410 0.8187 0.143 Uiso calc R 1 . .
H H10B 0.7422 0.3583 0.8881 0.143 Uiso calc R 1 . .
C C11 0.7964(12) 0.4479(4) 0.8213(6) 0.129(3) Uani d U 1 . .
H H11A 0.7172 0.4750 0.8404 0.155 Uiso calc R 1 . .
H H11B 0.8805 0.4600 0.8571 0.155 Uiso calc R 1 . .
C C12 0.8189(10) 0.4673(5) 0.7347(7) 0.129(4) Uani d . 1 . .
H H12 0.9001 0.4896 0.7174 0.154 Uiso calc R 1 . .
C C13 0.6975(12) 0.4471(4) 0.6787(5) 0.123(3) Uani d U 1 . .
H H13A 0.7161 0.4591 0.6210 0.148 Uiso calc R 1 . .
H H13B 0.6147 0.4737 0.6935 0.148 Uiso calc R 1 . .
C C14 0.6660(11) 0.3674(4) 0.6843(5) 0.102(2) Uani d U 1 . .
H H14A 0.5813 0.3559 0.6487 0.123 Uiso calc R 1 . .
H H14B 0.7449 0.3404 0.6645 0.123 Uiso calc R 1 . .
C C15 0.0345(6) 0.1386(3) 0.8972(3) 0.0528(15) Uani d . 1 . .
C C16 -0.1749(6) 0.1372(4) 0.9774(4) 0.0660(19) Uani d . 1 . .
H H16 -0.2231 0.1328 0.9209 0.079 Uiso calc R 1 . .
C C17 -0.2112(7) 0.2063(4) 1.0141(5) 0.081(2) Uani d . 1 . .
H H17A -0.1850 0.2441 0.9767 0.097 Uiso calc R 1 . .
H H17B -0.1576 0.2125 1.0680 0.097 Uiso calc R 1 . .
C C18 -0.3717(7) 0.2105(4) 1.0267(5) 0.094(2) Uani d . 1 . .
H H18A -0.3920 0.2539 1.0563 0.112 Uiso calc R 1 . .
H H18B -0.4248 0.2114 0.9721 0.112 Uiso calc R 1 . .
C C19 -0.4176(7) 0.1482(5) 1.0765(5) 0.088(2) Uani d . 1 . .
H H19A -0.3746 0.1513 1.1338 0.106 Uiso calc R 1 . .
H H19B -0.5201 0.1496 1.0794 0.106 Uiso calc R 1 . .
C C20 -0.3769(8) 0.0802(4) 1.0387(5) 0.086(2) Uani d . 1 . .
H H20A -0.4261 0.0752 0.9832 0.103 Uiso calc R 1 . .
H H20B -0.4062 0.0413 1.0737 0.103 Uiso calc R 1 . .
C C21 -0.2153(7) 0.0760(4) 1.0305(4) 0.080(2) Uani d . 1 . .
H H21A -0.1651 0.0785 1.0859 0.096 Uiso calc R 1 . .
H H21B -0.1909 0.0317 1.0041 0.096 Uiso calc R 1 . .

loop_
_atom_site_aniso_label
_atom_site_aniso_U_11
_atom_site_aniso_U_22
_atom_site_aniso_U_33
_atom_site_aniso_U_12
_atom_site_aniso_U_13
_atom_site_aniso_U_23
Sb1 0.0516(3) 0.0496(3) 0.0438(2) -0.00345(19) 0.00902(16) -0.0031(2)
O1 0.111(4) 0.047(3) 0.047(2) -0.013(2) 0.014(2) -0.010(2)
O2 0.061(3) 0.042(2) 0.103(3) -0.003(2) 0.007(2) 0.001(2)
O3 0.050(3) 0.125(4) 0.040(2) 0.001(3) 0.0127(18) 0.003(2)
S1 0.0940(13) 0.0493(10) 0.0461(8) -0.0114(9) 0.0185(8) -0.0035(8)
S2 0.1089(14) 0.0522(11) 0.0518(9) -0.0140(10) 0.0208(9) -0.0035(8)
S3 0.0502(9) 0.0390(8) 0.0681(9) 0.0022(7) 0.0102(7) -0.0032(7)
S4 0.0612(10) 0.0473(10) 0.0995(13) 0.0073(8) 0.0244(9) -0.0028(9)
S5 0.0482(9) 0.0748(11) 0.0425(7) -0.0002(8) 0.0054(6) -0.0058(8)
S6 0.0518(10) 0.185(2) 0.0455(9) 0.0012(12) 0.0042(7) 0.0083(12)
C1 0.067(4) 0.046(4) 0.054(4) -0.013(3) 0.010(3) -0.009(3)
C2 0.095(5) 0.051(4) 0.036(3) -0.019(4) 0.005(3) -0.008(3)
C3 0.054(4) 0.086(5) 0.064(4) 0.001(4) 0.001(3) -0.012(4)
C4 0.070(5) 0.095(6) 0.062(4) 0.011(4) 0.012(3) -0.019(4)
C5 0.085(5) 0.054(4) 0.065(4) 0.001(4) -0.001(3) -0.019(3)
C6 0.097(6) 0.092(6) 0.072(5) 0.019(5) -0.020(4) -0.021(4)
C7 0.085(5) 0.085(6) 0.067(4) 0.038(4) -0.005(4) -0.021(4)
C8 0.054(4) 0.047(4) 0.046(3) 0.000(3) 0.013(3) -0.004(3)
C9 0.072(4) 0.041(4) 0.091(4) -0.009(3) 0.007(3) 0.005(3)
C10 0.163(7) 0.068(5) 0.118(6) -0.025(5) -0.045(5) 0.002(5)
C11 0.161(7) 0.068(5) 0.149(6) -0.031(5) -0.052(6) -0.014(5)
C12 0.090(7) 0.087(7) 0.213(11) -0.048(6) 0.039(7) 0.014(7)
C13 0.186(7) 0.078(5) 0.108(5) -0.025(5) 0.020(5) 0.021(5)
C14 0.166(7) 0.053(4) 0.087(5) -0.024(5) 0.003(5) 0.002(4)
C15 0.050(3) 0.058(4) 0.052(3) -0.002(3) 0.015(3) -0.003(3)
C16 0.045(4) 0.112(6) 0.042(3) 0.000(4) 0.010(3) 0.003(4)
C17 0.063(5) 0.066(5) 0.116(6) -0.002(4) 0.024(4) 0.023(5)
C18 0.061(5) 0.101(7) 0.122(6) 0.010(4) 0.023(4) -0.001(5)
C19 0.054(4) 0.139(8) 0.073(5) -0.015(5) 0.018(4) -0.008(5)
C20 0.072(5) 0.106(7) 0.079(5) -0.034(5) 0.002(4) 0.020(5)
C21 0.071(5) 0.075(5) 0.096(5) -0.012(4) 0.015(4) -0.005(4)

loop_
_atom_type_symbol
_atom_type_description
_atom_type_scat_dispersion_real
_atom_type_scat_dispersion_imag
_atom_type_scat_source
C C 0.0033 0.0016 'International Tables Vol C Tables 4.2.6.8 and 6.1.1.4'
H H 0.0000 0.0000 'International Tables Vol C Tables 4.2.6.8 and 6.1.1.4'
S S 0.1246 0.1234 'International Tables Vol C Tables 4.2.6.8 and 6.1.1.4'
O O 0.0106 0.0060 'International Tables Vol C Tables 4.2.6.8 and 6.1.1.4'
Sb Sb -0.5866 1.5461 'International Tables Vol C Tables 4.2.6.8 and 6.1.1.4'

loop_
_geom_angle_atom_site_label_1
_geom_angle_atom_site_label_2
_geom_angle_atom_site_label_3
_geom_angle_site_symmetry_1
_geom_angle_site_symmetry_3
_geom_angle
_geom_angle_publ_flag
S5 Sb1 S1 . . 86.34(5) ?
S5 Sb1 S3 . . 88.29(5) ?
S1 Sb1 S3 . . 89.68(5) ?
C1 O1 C2 . . 121.3(5) ?
C8 O2 C9 . . 121.0(5) ?
C15 O3 C16 . . 120.9(4) ?
C1 S1 Sb1 . . 94.3(2) ?
C8 S3 Sb1 . . 91.0(2) ?
C15 S5 Sb1 . . 92.54(18) ?
O1 C1 S2 . . 126.1(4) ?
O1 C1 S1 . . 110.0(4) ?
S2 C1 S1 . . 123.8(3) ?
O1 C2 C3 . . 106.8(5) ?
O1 C2 C7 . . 106.9(5) ?
C3 C2 C7 . . 111.2(5) ?
O1 C2 H2 . . 110.6 ?
C3 C2 H2 . . 110.6 ?
C7 C2 H2 . . 110.6 ?
C2 C3 C4 . . 109.8(5) ?
C2 C3 H3A . . 109.7 ?
C4 C3 H3A . . 109.7 ?
C2 C3 H3B . . 109.7 ?
C4 C3 H3B . . 109.7 ?
H3A C3 H3B . . 108.2 ?
C5 C4 C3 . . 111.2(5) ?
C5 C4 H4A . . 109.4 ?
C3 C4 H4A . . 109.4 ?
C5 C4 H4B . . 109.4 ?
C3 C4 H4B . . 109.4 ?
H4A C4 H4B . . 108.0 ?
C6 C5 C4 . . 111.8(6) ?
C6 C5 H5A . . 109.2 ?
C4 C5 H5A . . 109.2 ?
C6 C5 H5B . . 109.2 ?
C4 C5 H5B . . 109.2 ?
H5A C5 H5B . . 107.9 ?
C5 C6 C7 . . 111.1(5) ?
C5 C6 H6A . . 109.4 ?
C7 C6 H6A . . 109.4 ?
C5 C6 H6B . . 109.4 ?
C7 C6 H6B . . 109.4 ?
H6A C6 H6B . . 108.0 ?
C2 C7 C6 . . 110.4(6) ?
C2 C7 H7A . . 109.6 ?
C6 C7 H7A . . 109.6 ?
C2 C7 H7B . . 109.6 ?
C6 C7 H7B . . 109.6 ?
H7A C7 H7B . . 108.1 ?
O2 C8 S4 . . 124.3(4) ?
O2 C8 S3 . . 111.6(4) ?
S4 C8 S3 . . 124.1(3) ?
C14 C9 O2 . . 108.5(6) ?
C14 C9 C10 . . 113.6(7) ?
O2 C9 C10 . . 107.6(6) ?
C14 C9 H9 . . 109.0 ?
O2 C9 H9 . . 109.0 ?
C10 C9 H9 . . 109.0 ?
C9 C10 C11 . . 109.0(7) ?
C9 C10 H10A . . 109.9 ?
C11 C10 H10A . . 109.9 ?
C9 C10 H10B . . 109.9 ?
C11 C10 H10B . . 109.9 ?
H10A C10 H10B . . 108.3 ?
C12 C11 C10 . . 112.3(8) ?
C12 C11 H11A . . 109.1 ?
C10 C11 H11A . . 109.1 ?
C12 C11 H11B . . 109.1 ?
C10 C11 H11B . . 109.1 ?
H11A C11 H11B . . 107.9 ?
C13 C12 C11 . . 110.7(7) ?
C13 C12 H12 . . 124.7 ?
C11 C12 H12 . . 124.7 ?
C12 C13 C14 . . 111.7(8) ?
C12 C13 H13A . . 109.3 ?
C14 C13 H13A . . 109.3 ?
C12 C13 H13B . . 109.3 ?
C14 C13 H13B . . 109.3 ?
H13A C13 H13B . . 107.9 ?
C9 C14 C13 . . 109.2(6) ?
C9 C14 H14A . . 109.8 ?
C13 C14 H14A . . 109.8 ?
C9 C14 H14B . . 109.8 ?
C13 C14 H14B . . 109.8 ?
H14A C14 H14B . . 108.3 ?
O3 C15 S6 . . 125.2(4) ?
O3 C15 S5 . . 111.4(4) ?
S6 C15 S5 . . 123.4(3) ?
O3 C16 C17 . . 108.1(5) ?
O3 C16 C21 . . 108.2(5) ?
C17 C16 C21 . . 112.7(5) ?
O3 C16 H16 . . 109.3 ?
C17 C16 H16 . . 109.3 ?
C21 C16 H16 . . 109.3 ?
C16 C17 C18 . . 110.7(6) ?
C16 C17 H17A . . 109.5 ?
C18 C17 H17A . . 109.5 ?
C16 C17 H17B . . 109.5 ?
C18 C17 H17B . . 109.5 ?
H17A C17 H17B . . 108.1 ?
C19 C18 C17 . . 110.5(6) ?
C19 C18 H18A . . 109.6 ?
C17 C18 H18A . . 109.6 ?
C19 C18 H18B . . 109.6 ?
C17 C18 H18B . . 109.6 ?
H18A C18 H18B . . 108.1 ?
C20 C19 C18 . . 112.0(6) ?
C20 C19 H19A . . 109.2 ?
C18 C19 H19A . . 109.2 ?
C20 C19 H19B . . 109.2 ?
C18 C19 H19B . . 109.2 ?
H19A C19 H19B . . 107.9 ?
C19 C20 C21 . . 111.3(6) ?
C19 C20 H20A . . 109.4 ?
C21 C20 H20A . . 109.4 ?
C19 C20 H20B . . 109.4 ?
C21 C20 H20B . . 109.4 ?
H20A C20 H20B . . 108.0 ?
C16 C21 C20 . . 107.5(6) ?
C16 C21 H21A . . 110.2 ?
C20 C21 H21A . . 110.2 ?
C16 C21 H21B . . 110.2 ?
C20 C21 H21B . . 110.2 ?
H21A C21 H21B . . 108.5 ?

loop_
_geom_bond_atom_site_label_1
_geom_bond_atom_site_label_2
_geom_bond_site_symmetry_2
_geom_bond_distance
_geom_bond_publ_flag
Sb1 S5 . 2.5072(14) y
Sb1 S1 . 2.5123(17) y
Sb1 S3 . 2.5140(15) y
O1 C1 . 1.320(6) ?
O1 C2 . 1.477(6) ?
O2 C8 . 1.322(6) ?
O2 C9 . 1.468(7) ?
O3 C15 . 1.306(6) ?
O3 C16 . 1.474(7) ?
S1 C1 . 1.731(5) y
S2 C1 . 1.649(6) y
S3 C8 . 1.726(6) y
S4 C8 . 1.649(6) y
S5 C15 . 1.740(6) y
S6 C15 . 1.630(6) y
C2 C3 . 1.490(8) ?
C2 C7 . 1.496(9) ?
C2 H2 . 0.9800 ?
C3 C4 . 1.511(8) ?
C3 H3A . 0.9700 ?
C3 H3B . 0.9700 ?
C4 C5 . 1.493(8) ?
C4 H4A . 0.9700 ?
C4 H4B . 0.9700 ?
C5 C6 . 1.487(9) ?
C5 H5A . 0.9700 ?
C5 H5B . 0.9700 ?
C6 C7 . 1.524(8) ?
C6 H6A . 0.9700 ?
C6 H6B . 0.9700 ?
C7 H7A . 0.9700 ?
C7 H7B . 0.9700 ?
C9 C14 . 1.450(10) ?
C9 C10 . 1.469(10) ?
C9 H9 . 0.9800 ?
C10 C11 . 1.535(10) ?
C10 H10A . 0.9700 ?
C10 H10B . 0.9700 ?
C11 C12 . 1.451(11) ?
C11 H11A . 0.9700 ?
C11 H11B . 0.9700 ?
C12 C13 . 1.449(11) ?
C12 H12 . 0.9300 ?
C13 C14 . 1.537(10) ?
C13 H13A . 0.9700 ?
C13 H13B . 0.9700 ?
C14 H14A . 0.9700 ?
C14 H14B . 0.9700 ?
C16 C17 . 1.475(9) ?
C16 C21 . 1.493(9) ?
C16 H16 . 0.9800 ?
C17 C18 . 1.541(9) ?
C17 H17A . 0.9700 ?
C17 H17B . 0.9700 ?
C18 C19 . 1.497(10) ?
C18 H18A . 0.9700 ?
C18 H18B . 0.9700 ?
C19 C20 . 1.479(10) ?
C19 H19A . 0.9700 ?
C19 H19B . 0.9700 ?
C20 C21 . 1.538(9) ?
C20 H20A . 0.9700 ?
C20 H20B . 0.9700 ?
C21 H21A . 0.9700 ?
C21 H21B . 0.9700 ?

loop_
_cod_related_entry_id
_cod_related_entry_database
_cod_related_entry_code
1 ChemSpider 24741338
